data_1514910
loop_
_publ_author_name
'Han, Ying'
'Sheng, Yin-Jian'
'Yan, Chao-Guo'

_publ_section_title
;
 Convenient Synthesis of Triphenylphosphanylidene
 Spiro[cyclopentane-1,3'-indolines] and
 Spiro[cyclopent[2]ene-1,3'-indolines] via Three-Component Reactions.
;
_journal_issue 10
_journal_name_full 'Organic letters'
_journal_page_first 2654
_journal_page_last 2657
_journal_paper_doi 10.1021/ol5008394
_journal_volume 16
_journal_year 2014
_chemical_formula_moiety 'C42 H31 F N3 O5 P'
_chemical_formula_sum 'C42 H31 F N3 O5 P'
_chemical_formula_weight 707.67
_chemical_name_systematic
; 
 ? 
;
_space_group_IT_number 2
_symmetry_cell_setting triclinic
_symmetry_space_group_name_Hall '-P 1'
_symmetry_space_group_name_H-M 'P -1'
_atom_sites_solution_hydrogens geom
_atom_sites_solution_primary direct
_atom_sites_solution_secondary difmap
_audit_creation_method SHELXL-97
_cell_angle_alpha 88.992(5)
_cell_angle_beta 74.957(4)
_cell_angle_gamma 66.544(4)
_cell_formula_units_Z 2
_cell_length_a 10.3434(8)
_cell_length_b 10.8351(9)
_cell_length_c 17.8432(14)
_cell_measurement_reflns_used 6531
_cell_measurement_temperature 296(2)
_cell_measurement_theta_max 26.99
_cell_measurement_theta_min 2.27
_cell_volume 1763.3(3)
_computing_cell_refinement 'Bruker SMART'
_computing_data_collection 'Bruker SMART'
_computing_data_reduction 'Bruker SAINT'
_computing_molecular_graphics 'Bruker SHELXTL'
_computing_publication_material 'Bruker SHELXTL'
_computing_structure_refinement 'SHELXL-97 (Sheldrick, 1997)'
_computing_structure_solution 'SHELXS-97 (Sheldrick, 1990)'
_diffrn_ambient_temperature 296(2)
_diffrn_measured_fraction_theta_full 0.993
_diffrn_measured_fraction_theta_max 0.993
_diffrn_measurement_device_type 'CCD area detector'
_diffrn_measurement_method 'phi and omega scans'
_diffrn_radiation_monochromator graphite
_diffrn_radiation_source 'fine-focus sealed tube'
_diffrn_radiation_type MoK\a
_diffrn_radiation_wavelength 0.71073
_diffrn_reflns_av_R_equivalents 0.0558
_diffrn_reflns_av_sigmaI/netI 0.0677
_diffrn_reflns_limit_h_max 12
_diffrn_reflns_limit_h_min -13
_diffrn_reflns_limit_k_max 13
_diffrn_reflns_limit_k_min -14
_diffrn_reflns_limit_l_max 23
_diffrn_reflns_limit_l_min -22
_diffrn_reflns_number 25785
_diffrn_reflns_theta_full 27.63
_diffrn_reflns_theta_max 27.63
_diffrn_reflns_theta_min 2.06
_exptl_absorpt_coefficient_mu 0.134
_exptl_absorpt_correction_T_max 0.974
_exptl_absorpt_correction_T_min 0.962
_exptl_absorpt_correction_type multi-scan
_exptl_absorpt_process_details sadabs
_exptl_crystal_density_diffrn 1.333
_exptl_crystal_density_method 'not measured'
_exptl_crystal_F_000 736
_exptl_crystal_size_max 0.36
_exptl_crystal_size_mid 0.24
_exptl_crystal_size_min 0.20
_refine_diff_density_max 0.251
_refine_diff_density_min -0.269
_refine_diff_density_rms 0.044
_refine_ls_extinction_method none
_refine_ls_goodness_of_fit_ref 1.011
_refine_ls_hydrogen_treatment constr
_refine_ls_matrix_type full
_refine_ls_number_parameters 471
_refine_ls_number_reflns 8136
_refine_ls_number_restraints 0
_refine_ls_restrained_S_all 1.011
_refine_ls_R_factor_all 0.1056
_refine_ls_R_factor_gt 0.0534
_refine_ls_shift/su_max 0.000
_refine_ls_shift/su_mean 0.000
_refine_ls_structure_factor_coef Fsqd
_refine_ls_weighting_details 'calc w=1/[\s^2^(Fo^2^)+(0.0504P)^2^+0.3307P] where P=(Fo^2^+2Fc^2^)/3'
_refine_ls_weighting_scheme calc
_refine_ls_wR_factor_gt 0.1055
_refine_ls_wR_factor_ref 0.1227
_reflns_number_gt 5045
_reflns_number_total 8188
_reflns_threshold_expression >2sigma(I)
_cod_data_source_file ol5008394_si_003.cif
_cod_data_source_block 1b
_cod_depositor_comments 'Adding full bibliography for 1514910--1514912.cif.'
_cod_database_code 1514910

loop_
_symmetry_equiv_pos_as_xyz
'x, y, z'
'-x, -y, -z'

loop_
_atom_site_label
_atom_site_type_symbol
_atom_site_fract_x
_atom_site_fract_y
_atom_site_fract_z
_atom_site_U_iso_or_equiv
_atom_site_adp_type
_atom_site_occupancy
_atom_site_symmetry_multiplicity
_atom_site_calc_flag
_atom_site_refinement_flags
C1 C 0.7395(3) 0.3242(3) 0.47146(16) 0.0737(8) Uani 1 1 d .
H1 H 0.7527 0.4030 0.4778 0.088 Uiso 1 1 calc R
C2 C 0.7828(4) 0.2230(4) 0.51874(19) 0.0970(11) Uani 1 1 d .
H2 H 0.8244 0.2341 0.5571 0.116 Uiso 1 1 calc R
C3 C 0.7655(3) 0.1073(3) 0.50998(16) 0.0791(9) Uani 1 1 d .
H3 H 0.7949 0.0392 0.5422 0.095 Uiso 1 1 calc R
C4 C 0.7048(3) 0.0908(3) 0.45398(15) 0.0620(7) Uani 1 1 d .
H4 H 0.6933 0.0111 0.4477 0.074 Uiso 1 1 calc R
C5 C 0.6602(2) 0.1922(2) 0.40619(13) 0.0497(6) Uani 1 1 d .
H5 H 0.6188 0.1801 0.3680 0.060 Uiso 1 1 calc R
C6 C 0.6765(2) 0.3100(2) 0.41458(12) 0.0428(5) Uani 1 1 d .
C7 C 0.6234(3) 0.4268(2) 0.36700(14) 0.0521(6) Uani 1 1 d .
H7A H 0.5398 0.5001 0.4008 0.063 Uiso 1 1 calc R
H7B H 0.7004 0.4586 0.3484 0.063 Uiso 1 1 calc R
C8 C 0.4412(2) 0.41702(19) 0.30321(12) 0.0360(5) Uani 1 1 d .
C9 C 0.4401(2) 0.37931(18) 0.22014(11) 0.0311(4) Uani 1 1 d .
C10 C 0.6011(2) 0.31536(19) 0.17808(12) 0.0372(5) Uani 1 1 d .
C11 C 0.6746(2) 0.2547(2) 0.10345(13) 0.0465(6) Uani 1 1 d .
H11 H 0.6261 0.2393 0.0699 0.056 Uiso 1 1 calc R
C12 C 0.8238(3) 0.2178(3) 0.08098(14) 0.0614(7) Uani 1 1 d .
C13 C 0.8994(3) 0.2409(3) 0.12759(17) 0.0722(8) Uani 1 1 d .
H13 H 0.9997 0.2170 0.1087 0.087 Uiso 1 1 calc R
C14 C 0.8265(3) 0.2996(3) 0.20261(16) 0.0604(7) Uani 1 1 d .
H14 H 0.8761 0.3146 0.2357 0.072 Uiso 1 1 calc R
C15 C 0.6777(2) 0.3355(2) 0.22703(13) 0.0418(5) Uani 1 1 d .
C16 C 0.3444(2) 0.29811(18) 0.22612(11) 0.0335(4) Uani 1 1 d .
C17 C 0.3612(2) 0.2027(2) 0.28622(13) 0.0444(5) Uani 1 1 d .
C18 C 0.3707(2) 0.2204(2) 0.15289(14) 0.0428(5) Uani 1 1 d .
C19 C 0.1812(2) 0.41452(19) 0.24495(11) 0.0339(4) Uani 1 1 d .
C20 C 0.19373(19) 0.53454(18) 0.22292(10) 0.0291(4) Uani 1 1 d .
C21 C 0.35100(19) 0.50759(18) 0.18185(10) 0.0290(4) Uani 1 1 d .
C22 C 0.3151(2) 0.5326(2) 0.05192(12) 0.0507(6) Uani 1 1 d .
H22A H 0.2147 0.5444 0.0709 0.076 Uiso 1 1 calc R
H22B H 0.3563 0.4858 0.0005 0.076 Uiso 1 1 calc R
H22C H 0.3196 0.6194 0.0502 0.076 Uiso 1 1 calc R
C23 C 0.4086(2) 0.61665(19) 0.18672(12) 0.0347(5) Uani 1 1 d .
C24 C 0.4467(3) 0.7578(2) 0.26941(16) 0.0619(7) Uani 1 1 d .
H24A H 0.5512 0.7088 0.2554 0.093 Uiso 1 1 calc R
H24B H 0.4123 0.7947 0.3229 0.093 Uiso 1 1 calc R
H24C H 0.4211 0.8298 0.2366 0.093 Uiso 1 1 calc R
C25 C -0.0850(2) 0.6864(2) 0.33405(11) 0.0368(5) Uani 1 1 d .
C26 C -0.0288(3) 0.6424(2) 0.39665(12) 0.0515(6) Uani 1 1 d .
H26 H 0.0721 0.6037 0.3895 0.062 Uiso 1 1 calc R
C27 C -0.1230(3) 0.6561(3) 0.46972(14) 0.0650(7) Uani 1 1 d .
H27 H -0.0855 0.6275 0.5120 0.078 Uiso 1 1 calc R
C28 C -0.2714(3) 0.7116(3) 0.48020(15) 0.0662(7) Uani 1 1 d .
H28 H -0.3342 0.7206 0.5296 0.079 Uiso 1 1 calc R
C29 C -0.3275(3) 0.7537(3) 0.41892(15) 0.0673(7) Uani 1 1 d .
H29 H -0.4284 0.7901 0.4264 0.081 Uiso 1 1 calc R
C30 C -0.2355(2) 0.7427(2) 0.34552(13) 0.0520(6) Uani 1 1 d .
H30 H -0.2744 0.7730 0.3038 0.062 Uiso 1 1 calc R
C31 C -0.0697(2) 0.7028(2) 0.17044(11) 0.0362(5) Uani 1 1 d .
C32 C -0.0761(2) 0.5906(3) 0.13932(14) 0.0520(6) Uani 1 1 d .
H32 H -0.0225 0.5052 0.1521 0.062 Uiso 1 1 calc R
C33 C -0.1619(3) 0.6046(3) 0.08920(16) 0.0684(8) Uani 1 1 d .
H33 H -0.1664 0.5285 0.0688 0.082 Uiso 1 1 calc R
C34 C -0.2400(3) 0.7290(3) 0.06937(16) 0.0715(8) Uani 1 1 d .
H34 H -0.2966 0.7374 0.0352 0.086 Uiso 1 1 calc R
C35 C -0.2349(3) 0.8406(3) 0.09965(17) 0.0734(8) Uani 1 1 d .
H35 H -0.2886 0.9254 0.0862 0.088 Uiso 1 1 calc R
C36 C -0.1503(2) 0.8289(2) 0.15040(15) 0.0569(6) Uani 1 1 d .
H36 H -0.1475 0.9058 0.1710 0.068 Uiso 1 1 calc R
C37 C 0.0717(2) 0.83075(19) 0.24148(12) 0.0340(5) Uani 1 1 d .
C38 C 0.0325(2) 0.9100(2) 0.31050(13) 0.0447(5) Uani 1 1 d .
H38 H -0.0128 0.8862 0.3571 0.054 Uiso 1 1 calc R
C39 C 0.0607(3) 1.0248(2) 0.30992(16) 0.0552(6) Uani 1 1 d .
H39 H 0.0326 1.0792 0.3560 0.066 Uiso 1 1 calc R
C40 C 0.1301(3) 1.0579(2) 0.24142(18) 0.0579(7) Uani 1 1 d .
H40 H 0.1497 1.1345 0.2414 0.070 Uiso 1 1 calc R
C41 C 0.1711(2) 0.9796(2) 0.17294(16) 0.0548(6) Uani 1 1 d .
H41 H 0.2200 1.0021 0.1269 0.066 Uiso 1 1 calc R
C42 C 0.1397(2) 0.8672(2) 0.17223(13) 0.0434(5) Uani 1 1 d .
H42 H 0.1641 0.8159 0.1254 0.052 Uiso 1 1 calc R
F1 F 0.89797(16) 0.15764(18) 0.00730(9) 0.0951(6) Uani 1 1 d .
N1 N 0.58109(18) 0.39593(17) 0.30039(10) 0.0418(4) Uani 1 1 d .
N2 N 0.3787(3) 0.1252(2) 0.33007(13) 0.0734(7) Uani 1 1 d .
N3 N 0.3854(3) 0.1577(2) 0.09846(13) 0.0685(6) Uani 1 1 d .
O1 O 0.33850(16) 0.45352(14) 0.36117(8) 0.0446(4) Uani 1 1 d .
O2 O 0.07580(15) 0.38619(14) 0.27161(9) 0.0495(4) Uani 1 1 d .
O3 O 0.47857(17) 0.64723(16) 0.13124(9) 0.0579(4) Uani 1 1 d .
O4 O 0.37908(15) 0.66681(14) 0.25924(8) 0.0417(3) Uani 1 1 d .
O5 O 0.39528(13) 0.45625(13) 0.10226(7) 0.0349(3) Uani 1 1 d .
P1 P 0.03456(5) 0.68254(5) 0.24032(3) 0.03061(14) Uani 1 1 d .

loop_
_atom_site_aniso_label
_atom_site_aniso_U_11
_atom_site_aniso_U_22
_atom_site_aniso_U_33
_atom_site_aniso_U_23
_atom_site_aniso_U_13
_atom_site_aniso_U_12
C1 0.103(2) 0.0676(18) 0.0720(19) 0.0135(15) -0.0586(17) -0.0356(16)
C2 0.139(3) 0.098(3) 0.082(2) 0.025(2) -0.080(2) -0.046(2)
C3 0.088(2) 0.078(2) 0.0561(18) 0.0230(16) -0.0287(16) -0.0133(17)
C4 0.0610(16) 0.0527(15) 0.0591(17) 0.0078(13) -0.0060(13) -0.0163(12)
C5 0.0469(13) 0.0504(14) 0.0492(14) 0.0039(12) -0.0158(11) -0.0157(11)
C6 0.0399(12) 0.0480(13) 0.0389(12) 0.0013(10) -0.0168(10) -0.0124(10)
C7 0.0604(15) 0.0481(13) 0.0593(16) 0.0043(12) -0.0356(12) -0.0218(11)
C8 0.0435(12) 0.0326(11) 0.0374(12) 0.0079(9) -0.0176(10) -0.0172(9)
C9 0.0335(10) 0.0325(10) 0.0294(10) 0.0043(9) -0.0105(8) -0.0144(8)
C10 0.0355(11) 0.0345(11) 0.0388(12) 0.0096(10) -0.0109(9) -0.0112(9)
C11 0.0445(13) 0.0442(12) 0.0395(13) 0.0101(11) -0.0105(10) -0.0075(10)
C12 0.0437(14) 0.0651(16) 0.0437(15) 0.0119(13) 0.0006(11) 0.0020(12)
C13 0.0342(13) 0.092(2) 0.072(2) 0.0307(17) -0.0116(13) -0.0103(13)
C14 0.0449(14) 0.0710(17) 0.0703(18) 0.0247(15) -0.0288(13) -0.0215(12)
C15 0.0376(12) 0.0416(12) 0.0469(13) 0.0134(11) -0.0177(10) -0.0134(9)
C16 0.0421(11) 0.0299(10) 0.0322(11) 0.0044(9) -0.0129(9) -0.0168(9)
C17 0.0607(14) 0.0398(12) 0.0420(13) 0.0080(11) -0.0195(11) -0.0269(11)
C18 0.0529(13) 0.0365(12) 0.0433(14) 0.0044(11) -0.0149(11) -0.0216(10)
C19 0.0374(11) 0.0356(11) 0.0329(11) 0.0014(9) -0.0101(9) -0.0189(9)
C20 0.0317(10) 0.0325(10) 0.0276(10) 0.0030(8) -0.0089(8) -0.0172(8)
C21 0.0324(10) 0.0305(10) 0.0257(10) 0.0036(8) -0.0086(8) -0.0141(8)
C22 0.0480(13) 0.0670(15) 0.0303(12) 0.0038(11) -0.0138(10) -0.0146(11)
C23 0.0301(10) 0.0370(11) 0.0387(12) 0.0041(10) -0.0119(9) -0.0140(9)
C24 0.0706(17) 0.0592(16) 0.0767(19) -0.0011(14) -0.0343(14) -0.0387(13)
C25 0.0388(11) 0.0383(11) 0.0337(11) -0.0003(9) -0.0035(9) -0.0200(9)
C26 0.0499(13) 0.0527(14) 0.0383(13) 0.0059(11) -0.0044(10) -0.0121(11)
C27 0.0751(19) 0.0643(16) 0.0381(14) 0.0103(13) -0.0057(12) -0.0172(14)
C28 0.0668(18) 0.0739(18) 0.0459(16) -0.0021(14) 0.0133(13) -0.0342(15)
C29 0.0440(14) 0.098(2) 0.0554(17) -0.0123(16) 0.0061(12) -0.0360(14)
C30 0.0411(13) 0.0747(17) 0.0423(14) -0.0052(12) -0.0053(10) -0.0290(12)
C31 0.0301(10) 0.0459(12) 0.0334(11) 0.0038(10) -0.0074(8) -0.0172(9)
C32 0.0537(14) 0.0592(15) 0.0542(15) 0.0060(12) -0.0255(12) -0.0277(12)
C33 0.0767(18) 0.083(2) 0.0717(19) 0.0082(16) -0.0437(16) -0.0440(16)
C34 0.0642(17) 0.111(2) 0.0651(18) 0.0296(18) -0.0416(14) -0.0477(17)
C35 0.0651(17) 0.082(2) 0.092(2) 0.0375(18) -0.0492(16) -0.0324(15)
C36 0.0544(14) 0.0556(15) 0.0694(17) 0.0166(13) -0.0322(13) -0.0223(12)
C37 0.0320(10) 0.0293(10) 0.0403(12) 0.0033(9) -0.0120(9) -0.0108(8)
C38 0.0451(12) 0.0383(12) 0.0500(14) 0.0009(11) -0.0133(10) -0.0161(10)
C39 0.0563(15) 0.0385(13) 0.0731(18) -0.0073(12) -0.0250(13) -0.0166(11)
C40 0.0543(15) 0.0336(12) 0.098(2) 0.0123(14) -0.0314(14) -0.0237(11)
C41 0.0525(14) 0.0461(14) 0.0732(18) 0.0197(14) -0.0194(12) -0.0268(11)
C42 0.0446(12) 0.0369(12) 0.0492(14) 0.0073(10) -0.0112(10) -0.0183(10)
F1 0.0553(9) 0.1170(14) 0.0540(10) 0.0069(9) 0.0079(7) 0.0104(9)
N1 0.0435(10) 0.0457(10) 0.0434(11) 0.0074(9) -0.0230(9) -0.0186(8)
N2 0.119(2) 0.0622(14) 0.0660(15) 0.0320(12) -0.0453(14) -0.0529(14)
N3 0.1022(18) 0.0594(13) 0.0518(14) -0.0038(12) -0.0178(12) -0.0426(13)
O1 0.0502(9) 0.0520(9) 0.0308(8) 0.0030(7) -0.0096(7) -0.0209(7)
O2 0.0432(9) 0.0443(9) 0.0659(11) 0.0074(8) -0.0067(7) -0.0280(7)
O3 0.0659(11) 0.0696(11) 0.0489(10) 0.0032(8) 0.0009(8) -0.0487(9)
O4 0.0507(9) 0.0421(8) 0.0424(9) 0.0021(7) -0.0180(7) -0.0257(7)
O5 0.0390(7) 0.0384(7) 0.0249(7) 0.0029(6) -0.0092(6) -0.0129(6)
P1 0.0301(3) 0.0333(3) 0.0305(3) 0.0027(2) -0.0075(2) -0.0156(2)

loop_
_atom_type_symbol
_atom_type_description
_atom_type_scat_dispersion_real
_atom_type_scat_dispersion_imag
_atom_type_scat_source
C C 0.0033 0.0016 'International Tables Vol C Tables 4.2.6.8 and 6.1.1.4'
H H 0.0000 0.0000 'International Tables Vol C Tables 4.2.6.8 and 6.1.1.4'
N N 0.0061 0.0033 'International Tables Vol C Tables 4.2.6.8 and 6.1.1.4'
O O 0.0106 0.0060 'International Tables Vol C Tables 4.2.6.8 and 6.1.1.4'
F F 0.0171 0.0103 'International Tables Vol C Tables 4.2.6.8 and 6.1.1.4'
P P 0.1023 0.0942 'International Tables Vol C Tables 4.2.6.8 and 6.1.1.4'

loop_
_geom_angle_atom_site_label_1
_geom_angle_atom_site_label_2
_geom_angle_atom_site_label_3
_geom_angle
C2 C1 C6 120.6(3)
C2 C1 H1 119.7
C6 C1 H1 119.7
C3 C2 C1 120.5(3)
C3 C2 H2 119.7
C1 C2 H2 119.7
C2 C3 C4 119.8(3)
C2 C3 H3 120.1
C4 C3 H3 120.1
C3 C4 C5 120.2(3)
C3 C4 H4 119.9
C5 C4 H4 119.9
C6 C5 C4 120.6(2)
C6 C5 H5 119.7
C4 C5 H5 119.7
C5 C6 C1 118.2(2)
C5 C6 C7 123.13(19)
C1 C6 C7 118.7(2)
N1 C7 C6 114.87(18)
N1 C7 H7A 108.5
C6 C7 H7A 108.5
N1 C7 H7B 108.5
C6 C7 H7B 108.5
H7A C7 H7B 107.5
O1 C8 N1 125.60(19)
O1 C8 C9 126.81(17)
N1 C8 C9 107.53(17)
C10 C9 C8 102.19(15)
C10 C9 C16 120.39(16)
C8 C9 C16 109.01(15)
C10 C9 C21 113.01(14)
C8 C9 C21 112.07(15)
C16 C9 C21 100.45(13)
C11 C10 C15 120.2(2)
C11 C10 C9 131.66(19)
C15 C10 C9 108.01(18)
C10 C11 C12 116.6(2)
C10 C11 H11 121.7
C12 C11 H11 121.7
F1 C12 C13 119.0(2)
F1 C12 C11 117.2(2)
C13 C12 C11 123.8(2)
C12 C13 C14 119.7(2)
C12 C13 H13 120.2
C14 C13 H13 120.2
C13 C14 C15 117.7(2)
C13 C14 H14 121.2
C15 C14 H14 121.2
C14 C15 C10 122.0(2)
C14 C15 N1 127.8(2)
C10 C15 N1 110.12(17)
C18 C16 C17 106.91(16)
C18 C16 C9 114.11(16)
C17 C16 C9 113.52(16)
C18 C16 C19 107.13(15)
C17 C16 C19 112.19(16)
C9 C16 C19 102.88(14)
N2 C17 C16 177.1(3)
N3 C18 C16 176.1(2)
O2 C19 C20 132.99(18)
O2 C19 C16 119.77(17)
C20 C19 C16 107.21(15)
C19 C20 C21 110.55(16)
C19 C20 P1 118.36(14)
C21 C20 P1 130.96(13)
O5 C21 C20 113.68(14)
O5 C21 C23 107.73(14)
C20 C21 C23 120.19(16)
O5 C21 C9 101.83(14)
C20 C21 C9 102.63(14)
C23 C21 C9 109.00(14)
O5 C22 H22A 109.5
O5 C22 H22B 109.5
H22A C22 H22B 109.5
O5 C22 H22C 109.5
H22A C22 H22C 109.5
H22B C22 H22C 109.5
O3 C23 O4 124.17(19)
O3 C23 C21 123.14(19)
O4 C23 C21 112.59(16)
O4 C24 H24A 109.5
O4 C24 H24B 109.5
H24A C24 H24B 109.5
O4 C24 H24C 109.5
H24A C24 H24C 109.5
H24B C24 H24C 109.5
C26 C25 C30 119.44(19)
C26 C25 P1 120.37(16)
C30 C25 P1 120.03(16)
C27 C26 C25 119.7(2)
C27 C26 H26 120.2
C25 C26 H26 120.2
C28 C27 C26 120.3(2)
C28 C27 H27 119.9
C26 C27 H27 119.9
C29 C28 C27 120.4(2)
C29 C28 H28 119.8
C27 C28 H28 119.8
C28 C29 C30 120.3(2)
C28 C29 H29 119.8
C30 C29 H29 119.8
C29 C30 C25 119.8(2)
C29 C30 H30 120.1
C25 C30 H30 120.1
C32 C31 C36 118.80(19)
C32 C31 P1 119.19(16)
C36 C31 P1 121.91(17)
C31 C32 C33 120.2(2)
C31 C32 H32 119.9
C33 C32 H32 119.9
C34 C33 C32 120.6(3)
C34 C33 H33 119.7
C32 C33 H33 119.7
C35 C34 C33 119.9(2)
C35 C34 H34 120.1
C33 C34 H34 120.1
C34 C35 C36 120.4(2)
C34 C35 H35 119.8
C36 C35 H35 119.8
C31 C36 C35 120.1(2)
C31 C36 H36 120.0
C35 C36 H36 120.0
C38 C37 C42 119.47(19)
C38 C37 P1 120.86(15)
C42 C37 P1 119.67(16)
C37 C38 C39 119.9(2)
C37 C38 H38 120.1
C39 C38 H38 120.1
C40 C39 C38 119.9(2)
C40 C39 H39 120.1
C38 C39 H39 120.1
C39 C40 C41 120.8(2)
C39 C40 H40 119.6
C41 C40 H40 119.6
C40 C41 C42 119.9(2)
C40 C41 H41 120.0
C42 C41 H41 120.0
C41 C42 C37 119.9(2)
C41 C42 H42 120.0
C37 C42 H42 120.0
C8 N1 C15 111.33(17)
C8 N1 C7 123.29(19)
C15 N1 C7 125.32(18)
C23 O4 C24 115.67(17)
C22 O5 C21 118.47(14)
C20 P1 C25 109.44(9)
C20 P1 C37 112.05(8)
C25 P1 C37 107.17(9)
C20 P1 C31 114.82(9)
C25 P1 C31 106.69(9)
C37 P1 C31 106.26(9)

loop_
_geom_bond_atom_site_label_1
_geom_bond_atom_site_label_2
_geom_bond_distance
C1 C2 1.374(4)
C1 C6 1.381(3)
C1 H1 0.9300
C2 C3 1.352(4)
C2 H2 0.9300
C3 C4 1.358(4)
C3 H3 0.9300
C4 C5 1.384(3)
C4 H4 0.9300
C5 C6 1.369(3)
C5 H5 0.9300
C6 C7 1.508(3)
C7 N1 1.455(3)
C7 H7A 0.9700
C7 H7B 0.9700
C8 O1 1.210(2)
C8 N1 1.359(2)
C8 C9 1.549(3)
C9 C10 1.507(3)
C9 C16 1.549(2)
C9 C21 1.588(2)
C10 C11 1.375(3)
C10 C15 1.393(3)
C11 C12 1.377(3)
C11 H11 0.9300
C12 F1 1.360(3)
C12 C13 1.366(4)
C13 C14 1.375(4)
C13 H13 0.9300
C14 C15 1.376(3)
C14 H14 0.9300
C15 N1 1.404(3)
C16 C18 1.470(3)
C16 C17 1.471(3)
C16 C19 1.606(3)
C17 N2 1.131(3)
C18 N3 1.137(3)
C19 O2 1.226(2)
C19 C20 1.397(3)
C20 C21 1.510(2)
C20 P1 1.7404(18)
C21 O5 1.422(2)
C21 C23 1.533(3)
C22 O5 1.412(2)
C22 H22A 0.9600
C22 H22B 0.9600
C22 H22C 0.9600
C23 O3 1.192(2)
C23 O4 1.323(2)
C24 O4 1.454(2)
C24 H24A 0.9600
C24 H24B 0.9600
C24 H24C 0.9600
C25 C26 1.383(3)
C25 C30 1.386(3)
C25 P1 1.7935(19)
C26 C27 1.380(3)
C26 H26 0.9300
C27 C28 1.368(4)
C27 H27 0.9300
C28 C29 1.357(4)
C28 H28 0.9300
C29 C30 1.380(3)
C29 H29 0.9300
C30 H30 0.9300
C31 C32 1.377(3)
C31 C36 1.386(3)
C31 P1 1.807(2)
C32 C33 1.382(3)
C32 H32 0.9300
C33 C34 1.363(4)
C33 H33 0.9300
C34 C35 1.359(4)
C34 H34 0.9300
C35 C36 1.386(3)
C35 H35 0.9300
C36 H36 0.9300
C37 C38 1.385(3)
C37 C42 1.389(3)
C37 P1 1.796(2)
C38 C39 1.385(3)
C38 H38 0.9300
C39 C40 1.368(3)
C39 H39 0.9300
C40 C41 1.369(3)
C40 H40 0.9300
C41 C42 1.380(3)
C41 H41 0.9300
C42 H42 0.9300
